data_2205775
loop_
_publ_author_name
'Shu-Jiang Tu'
'Jin-Peng Zhang'
'Xiao-Tong Zhu'
'Jia-Ning Xu'
'Qian Wang'

_publ_section_title
10-Amino-9-(4-bromophenyl)-3,3,6,6-tetramethyl-3,4,5,6,9,10-hexahydroacridine-1,8(2<i>H</i>,7<i>H</i>)-dione
_journal_issue 5
_journal_name_full 'Acta Crystallographica Section E'
_journal_page_first o1491
_journal_page_last o1493
_journal_paper_doi 10.1107/S160053680501202X
_journal_volume 61
_journal_year 2005
_chemical_formula_iupac 'C23 H27 Br N2 O2'
_chemical_formula_moiety 'C23 H27 Br N2 O2'
_chemical_formula_sum 'C23 H27 Br N2 O2'
_chemical_formula_weight 443.38
_chemical_melting_point .553E-305
_chemical_name_systematic
;10-Amino-3,3,6,6-tetramethyl-9-(4-bromophenyl)-3,4,5,6,9,10-hexahydroacridine-
1,8(2H,7H)-dione
;
_space_group_IT_number 61
_symmetry_cell_setting orthorhombic
_symmetry_space_group_name_Hall '-P 2ac 2ab'
_symmetry_space_group_name_H-M 'P b c a'
_atom_sites_solution_hydrogens geom
_atom_sites_solution_primary direct
_atom_sites_solution_secondary difmap
_cell_angle_alpha 90.00
_cell_angle_beta 90.00
_cell_angle_gamma 90.00
_cell_formula_units_Z 8
_cell_length_a 11.8053(10)
_cell_length_b 15.6404(15)
_cell_length_c 22.432(2)
_cell_measurement_reflns_used 17928
_cell_measurement_temperature 193(2)
_cell_measurement_theta_max 27.5
_cell_measurement_theta_min 3.0
_cell_volume 4141.8(6)
_computing_cell_refinement CrystalClear
_computing_data_collection 'CrystalClear (Rigaku, 1999)'
_computing_data_reduction 'CrystalStructure (Rigaku/MSC, 2000-2003)'
_computing_molecular_graphics 'SHELXTL (Sheldrick, 1997b)'
_computing_publication_material SHELXTL
_computing_structure_refinement 'SHELXL97 (Sheldrick, 1997a)'
_computing_structure_solution 'SHELXS97 (Sheldrick, 1997a)'
_diffrn_ambient_temperature 193(2)
_diffrn_detector_area_resol_mean 7.31
_diffrn_measured_fraction_theta_full 0.998
_diffrn_measured_fraction_theta_max 0.998
_diffrn_measurement_device_type 'Rigaku Mercury'
_diffrn_measurement_method \w
_diffrn_radiation_monochromator graphite
_diffrn_radiation_source 'fine-focus sealed tube'
_diffrn_radiation_type MoK\a
_diffrn_radiation_wavelength 0.71070
_diffrn_reflns_av_R_equivalents 0.0332
_diffrn_reflns_av_sigmaI/netI 0.0183
_diffrn_reflns_limit_h_max 15
_diffrn_reflns_limit_h_min -15
_diffrn_reflns_limit_k_max 20
_diffrn_reflns_limit_k_min -18
_diffrn_reflns_limit_l_max 29
_diffrn_reflns_limit_l_min -23
_diffrn_reflns_number 43797
_diffrn_reflns_theta_full 27.48
_diffrn_reflns_theta_max 27.48
_diffrn_reflns_theta_min 3.18
_exptl_absorpt_coefficient_mu 2.006
_exptl_absorpt_correction_T_max 0.367
_exptl_absorpt_correction_T_min 0.251
_exptl_absorpt_correction_type multi-scan
_exptl_absorpt_process_details '(Jacobson, 1998)'
_exptl_crystal_colour yellow
_exptl_crystal_density_diffrn 1.422
_exptl_crystal_density_method 'not measured'
_exptl_crystal_description chunk
_exptl_crystal_F_000 1840
_exptl_crystal_size_max 0.80
_exptl_crystal_size_mid 0.60
_exptl_crystal_size_min 0.50
_refine_diff_density_max 0.766
_refine_diff_density_min -0.837
_refine_ls_extinction_method none
_refine_ls_goodness_of_fit_ref 1.163
_refine_ls_hydrogen_treatment mixed
_refine_ls_matrix_type full
_refine_ls_number_parameters 266
_refine_ls_number_reflns 4743
_refine_ls_number_restraints 0
_refine_ls_restrained_S_all 1.163
_refine_ls_R_factor_all 0.0473
_refine_ls_R_factor_gt 0.0423
_refine_ls_shift/su_max 0.002
_refine_ls_shift/su_mean 0.000
_refine_ls_structure_factor_coef Fsqd
_refine_ls_weighting_details 'calc w = 1/[\s^2^(Fo^2^)+(0.0421P)^2^+3.1966P] where P=(Fo^2^+2Fc^2^)/3'
_refine_ls_weighting_scheme calc
_refine_ls_wR_factor_gt 0.0993
_refine_ls_wR_factor_ref 0.1018
_reflns_number_gt 4372
_reflns_number_total 4743
_reflns_threshold_expression I>2\s(I)
_cod_data_source_file ob6497.cif
_cod_data_source_block I
_cod_original_sg_symbol_Hall '-p 2ac 2ab'
_cod_database_code 2205775
_cod_database_fobs_code 2205775

loop_
_symmetry_equiv_pos_as_xyz
'x, y, z'
'-x+1/2, y+1/2, z'
'x, -y+1/2, z+1/2'
'-x+1/2, -y, z+1/2'
'-x, -y, -z'
'x-1/2, -y-1/2, -z'
'-x, y-1/2, -z-1/2'
'x-1/2, y, -z-1/2'

loop_
_atom_site_label
_atom_site_fract_x
_atom_site_fract_y
_atom_site_fract_z
_atom_site_U_iso_or_equiv
_atom_site_adp_type
_atom_site_calc_flag
_atom_site_refinement_flags
_atom_site_occupancy
_atom_site_type_symbol
Br1 0.73075(2) 0.394197(17) 0.717748(12) 0.04261(11) Uani d . 1 Br
O1 0.40897(15) 0.24985(12) 0.45248(7) 0.0384(4) Uani d . 1 O
O2 0.35654(14) 0.05231(10) 0.62079(7) 0.0334(4) Uani d . 1 O
N1 0.14650(14) 0.30821(10) 0.60544(7) 0.0213(3) Uani d . 1 N
N2 0.05666(16) 0.35757(12) 0.62989(8) 0.0252(4) Uani d . 1 N
C1 0.19740(17) 0.32965(13) 0.55150(9) 0.0214(4) Uani d . 1 C
C2 0.28796(17) 0.28403(13) 0.53208(9) 0.0227(4) Uani d . 1 C
C3 0.34559(17) 0.22150(13) 0.57390(9) 0.0231(4) Uani d . 1 C
H3 0.3821 0.1757 0.5494 0.028 Uiso calc R 1 H
C4 0.25607(17) 0.18115(13) 0.61207(9) 0.0217(4) Uani d . 1 C
C5 0.16373(17) 0.22707(12) 0.62948(9) 0.0215(4) Uani d . 1 C
C6 0.33166(19) 0.29506(14) 0.47198(9) 0.0282(4) Uani d . 1 C
C7 0.27664(19) 0.36195(15) 0.43280(10) 0.0301(5) Uani d . 1 C
H7A 0.2160 0.3345 0.4091 0.036 Uiso calc R 1 H
H7B 0.3339 0.3844 0.4046 0.036 Uiso calc R 1 H
C8 0.22555(18) 0.43706(14) 0.46778(9) 0.0273(4) Uani d . 1 C
C9 0.14619(18) 0.40181(13) 0.51624(9) 0.0249(4) Uani d . 1 C
H9A 0.1259 0.4487 0.5439 0.030 Uiso calc R 1 H
H9B 0.0755 0.3815 0.4972 0.030 Uiso calc R 1 H
C10 0.27002(18) 0.09297(13) 0.63196(9) 0.0249(4) Uani d . 1 C
C11 0.1718(2) 0.05280(14) 0.66483(10) 0.0305(5) Uani d . 1 C
H11A 0.1997 0.0030 0.6877 0.037 Uiso calc R 1 H
H11B 0.1158 0.0317 0.6354 0.037 Uiso calc R 1 H
C12 0.11326(19) 0.11478(14) 0.70745(10) 0.0275(4) Uani d . 1 C
C13 0.07576(18) 0.19428(14) 0.67204(9) 0.0260(4) Uani d . 1 C
H13A 0.0064 0.1801 0.6493 0.031 Uiso calc R 1 H
H13B 0.0563 0.2404 0.7005 0.031 Uiso calc R 1 H
C14 0.43785(17) 0.26775(12) 0.60913(9) 0.0224(4) Uani d . 1 C
C15 0.54134(19) 0.28625(14) 0.58218(10) 0.0292(5) Uani d . 1 C
H15 0.5528 0.2714 0.5416 0.035 Uiso calc R 1 H
C16 0.62767(19) 0.32579(14) 0.61342(11) 0.0312(5) Uani d . 1 C
H16 0.6983 0.3372 0.5948 0.037 Uiso calc R 1 H
C17 0.60967(19) 0.34837(13) 0.67203(10) 0.0286(5) Uani d . 1 C
C18 0.50635(19) 0.33552(14) 0.69931(10) 0.0295(5) Uani d . 1 C
H18 0.4938 0.3542 0.7391 0.035 Uiso calc R 1 H
C19 0.42111(18) 0.29471(14) 0.66760(9) 0.0274(4) Uani d . 1 C
H19 0.3499 0.2850 0.6862 0.033 Uiso calc R 1 H
C20 0.1557(2) 0.49348(17) 0.42604(11) 0.0398(6) Uani d . 1 C
H20A 0.0927 0.4602 0.4096 0.060 Uiso calc R 1 H
H20B 0.2038 0.5139 0.3934 0.060 Uiso calc R 1 H
H20C 0.1259 0.5425 0.4483 0.060 Uiso calc R 1 H
C21 0.3212(2) 0.49031(16) 0.49552(11) 0.0362(5) Uani d . 1 C
H21A 0.3732 0.5092 0.4641 0.054 Uiso calc R 1 H
H21B 0.3625 0.4554 0.5245 0.054 Uiso calc R 1 H
H21C 0.2889 0.5403 0.5156 0.054 Uiso calc R 1 H
C22 0.0090(2) 0.07263(17) 0.73503(13) 0.0422(6) Uani d . 1 C
H22A 0.0323 0.0225 0.7582 0.063 Uiso calc R 1 H
H22B -0.0430 0.0548 0.7033 0.063 Uiso calc R 1 H
H22C -0.0293 0.1135 0.7613 0.063 Uiso calc R 1 H
C23 0.1941(2) 0.14062(15) 0.75762(11) 0.0339(5) Uani d . 1 C
H23A 0.2189 0.0894 0.7791 0.051 Uiso calc R 1 H
H23B 0.1550 0.1792 0.7852 0.051 Uiso calc R 1 H
H23C 0.2601 0.1698 0.7407 0.051 Uiso calc R 1 H
H2A 0.081(2) 0.4117(18) 0.6308(11) 0.030(7) Uiso d . 1 H
H2B -0.003(2) 0.3483(17) 0.6061(12) 0.036(7) Uiso d . 1 H

loop_
_atom_site_aniso_label
_atom_site_aniso_U_11
_atom_site_aniso_U_22
_atom_site_aniso_U_33
_atom_site_aniso_U_12
_atom_site_aniso_U_13
_atom_site_aniso_U_23
Br1 0.04422(17) 0.04021(16) 0.04341(16) -0.01503(11) -0.01730(11) 0.00430(11)
O1 0.0385(9) 0.0483(10) 0.0283(8) 0.0104(8) 0.0087(7) -0.0034(7)
O2 0.0363(9) 0.0266(8) 0.0372(9) 0.0095(7) 0.0000(7) -0.0029(7)
N1 0.0201(8) 0.0215(8) 0.0222(8) 0.0033(6) 0.0018(6) -0.0008(6)
N2 0.0248(9) 0.0233(9) 0.0276(9) 0.0057(7) 0.0025(7) -0.0016(7)
C1 0.0223(9) 0.0223(9) 0.0197(9) -0.0030(8) -0.0014(7) -0.0005(8)
C2 0.0235(10) 0.0239(10) 0.0207(9) -0.0010(8) 0.0000(7) -0.0016(8)
C3 0.0220(9) 0.0249(10) 0.0222(9) 0.0031(8) 0.0013(7) -0.0035(8)
C4 0.0222(9) 0.0216(9) 0.0212(9) 0.0010(8) -0.0014(7) -0.0008(8)
C5 0.0226(9) 0.0210(9) 0.0209(9) -0.0007(7) -0.0013(7) -0.0011(7)
C6 0.0289(11) 0.0318(11) 0.0239(10) -0.0024(9) 0.0014(8) -0.0042(9)
C7 0.0335(12) 0.0353(12) 0.0213(10) -0.0028(9) 0.0021(8) 0.0011(9)
C8 0.0309(11) 0.0284(11) 0.0226(10) -0.0018(9) 0.0011(8) 0.0044(8)
C9 0.0259(10) 0.0251(10) 0.0237(10) 0.0007(8) -0.0009(8) 0.0022(8)
C10 0.0298(11) 0.0230(10) 0.0220(10) 0.0020(8) -0.0040(8) -0.0034(8)
C11 0.0389(12) 0.0221(10) 0.0306(11) -0.0009(9) 0.0018(9) 0.0016(9)
C12 0.0293(11) 0.0251(10) 0.0279(11) 0.0012(8) 0.0043(8) 0.0052(8)
C13 0.0229(10) 0.0284(10) 0.0265(10) 0.0004(8) 0.0017(8) 0.0029(8)
C14 0.0221(9) 0.0205(9) 0.0245(10) 0.0026(7) -0.0007(7) -0.0003(8)
C15 0.0279(11) 0.0311(11) 0.0287(11) -0.0009(9) 0.0023(9) -0.0038(9)
C16 0.0248(10) 0.0305(11) 0.0383(12) -0.0034(9) 0.0015(9) 0.0004(9)
C17 0.0315(11) 0.0216(10) 0.0328(11) -0.0037(8) -0.0096(9) 0.0019(8)
C18 0.0371(12) 0.0268(10) 0.0247(10) 0.0004(9) -0.0042(9) -0.0015(9)
C19 0.0262(10) 0.0285(10) 0.0275(10) 0.0014(8) 0.0007(8) -0.0010(9)
C20 0.0454(14) 0.0428(14) 0.0311(12) 0.0024(11) -0.0022(10) 0.0140(11)
C21 0.0384(13) 0.0339(12) 0.0362(13) -0.0083(10) 0.0027(10) 0.0013(10)
C22 0.0435(14) 0.0358(13) 0.0472(15) -0.0032(11) 0.0105(12) 0.0112(11)
C23 0.0429(13) 0.0310(11) 0.0279(11) 0.0053(10) -0.0023(10) 0.0034(9)

loop_
_atom_type_symbol
_atom_type_description
_atom_type_scat_dispersion_real
_atom_type_scat_dispersion_imag
_atom_type_scat_source
C C 0.0033 0.0016 'International Tables Vol C Tables 4.2.6.8 and 6.1.1.4'
H H 0.0000 0.0000 'International Tables Vol C Tables 4.2.6.8 and 6.1.1.4'
Br Br -0.2901 2.4595 'International Tables Vol C Tables 4.2.6.8 and 6.1.1.4'
N N 0.0061 0.0033 'International Tables Vol C Tables 4.2.6.8 and 6.1.1.4'
O O 0.0106 0.0060 'International Tables Vol C Tables 4.2.6.8 and 6.1.1.4'

loop_
_geom_angle_atom_site_label_1
_geom_angle_atom_site_label_2
_geom_angle_atom_site_label_3
_geom_angle
_geom_angle_publ_flag
C1 N1 C5 119.52(16) yes
C1 N1 N2 121.76(16) yes
C5 N1 N2 117.00(16) yes
N1 N2 H2A 106.4(17) ?
N1 N2 H2B 105.5(17) ?
H2A N2 H2B 115(2) ?
C2 C1 N1 119.49(18) ?
C2 C1 C9 122.82(18) ?
N1 C1 C9 117.66(17) ?
C1 C2 C6 120.98(19) ?
C1 C2 C3 119.60(18) ?
C6 C2 C3 119.41(18) ?
C4 C3 C2 107.96(16) ?
C4 C3 C14 113.98(17) ?
C2 C3 C14 109.54(16) ?
C4 C3 H3 108.4 ?
C2 C3 H3 108.4 ?
C14 C3 H3 108.4 ?
C5 C4 C10 120.06(19) ?
C5 C4 C3 120.38(18) ?
C10 C4 C3 119.54(18) ?
C4 C5 N1 119.06(18) ?
C4 C5 C13 123.76(18) ?
N1 C5 C13 117.14(17) ?
O1 C6 C2 121.5(2) ?
O1 C6 C7 120.5(2) ?
C2 C6 C7 117.94(19) ?
C6 C7 C8 113.62(18) ?
C6 C7 H7A 108.8 ?
C8 C7 H7A 108.8 ?
C6 C7 H7B 108.8 ?
C8 C7 H7B 108.8 ?
H7A C7 H7B 107.7 ?
C20 C8 C21 109.38(19) ?
C20 C8 C7 109.91(19) ?
C21 C8 C7 109.47(19) ?
C20 C8 C9 108.16(18) ?
C21 C8 C9 110.86(18) ?
C7 C8 C9 109.04(18) ?
C1 C9 C8 113.32(17) ?
C1 C9 H9A 108.9 ?
C8 C9 H9A 108.9 ?
C1 C9 H9B 108.9 ?
C8 C9 H9B 108.9 ?
H9A C9 H9B 107.7 ?
O2 C10 C4 121.4(2) ?
O2 C10 C11 121.47(19) ?
C4 C10 C11 117.12(18) ?
C10 C11 C12 112.89(18) ?
C10 C11 H11A 109.0 ?
C12 C11 H11A 109.0 ?
C10 C11 H11B 109.0 ?
C12 C11 H11B 109.0 ?
H11A C11 H11B 107.8 ?
C11 C12 C22 110.16(19) ?
C11 C12 C23 110.24(19) ?
C22 C12 C23 108.6(2) ?
C11 C12 C13 108.65(17) ?
C22 C12 C13 109.01(19) ?
C23 C12 C13 110.20(18) ?
C5 C13 C12 113.89(17) ?
C5 C13 H13A 108.8 ?
C12 C13 H13A 108.8 ?
C5 C13 H13B 108.8 ?
C12 C13 H13B 108.8 ?
H13A C13 H13B 107.7 ?
C19 C14 C15 118.06(19) ?
C19 C14 C3 121.98(18) ?
C15 C14 C3 119.93(18) ?
C16 C15 C14 121.3(2) ?
C16 C15 H15 119.4 ?
C14 C15 H15 119.4 ?
C17 C16 C15 119.0(2) ?
C17 C16 H16 120.5 ?
C15 C16 H16 120.5 ?
C16 C17 C18 121.5(2) ?
C16 C17 Br1 119.72(17) ?
C18 C17 Br1 118.75(17) ?
C17 C18 C19 118.7(2) ?
C17 C18 H18 120.6 ?
C19 C18 H18 120.6 ?
C18 C19 C14 121.3(2) ?
C18 C19 H19 119.4 ?
C14 C19 H19 119.4 ?
C8 C20 H20A 109.5 ?
C8 C20 H20B 109.5 ?
H20A C20 H20B 109.5 ?
C8 C20 H20C 109.5 ?
H20A C20 H20C 109.5 ?
H20B C20 H20C 109.5 ?
C8 C21 H21A 109.5 ?
C8 C21 H21B 109.5 ?
H21A C21 H21B 109.5 ?
C8 C21 H21C 109.5 ?
H21A C21 H21C 109.5 ?
H21B C21 H21C 109.5 ?
C12 C22 H22A 109.5 ?
C12 C22 H22B 109.5 ?
H22A C22 H22B 109.5 ?
C12 C22 H22C 109.5 ?
H22A C22 H22C 109.5 ?
H22B C22 H22C 109.5 ?
C12 C23 H23A 109.5 ?
C12 C23 H23B 109.5 ?
H23A C23 H23B 109.5 ?
C12 C23 H23C 109.5 ?
H23A C23 H23C 109.5 ?
H23B C23 H23C 109.5 ?

loop_
_geom_bond_atom_site_label_1
_geom_bond_atom_site_label_2
_geom_bond_distance
_geom_bond_publ_flag
Br1 C17 1.900(2) yes
O1 C6 1.235(3) yes
O2 C10 1.229(3) yes
N1 C1 1.392(3) yes
N1 C5 1.394(3) yes
N1 N2 1.422(2) yes
N2 H2A 0.90(3) ?
N2 H2B 0.89(3) ?
C1 C2 1.357(3) yes
C1 C9 1.505(3) yes
C2 C6 1.454(3) yes
C2 C3 1.516(3) yes
C3 C4 1.499(3) yes
C3 C14 1.528(3) yes
C3 H3 1.0000 ?
C4 C5 1.363(3) yes
C4 C10 1.459(3) ?
C5 C13 1.501(3) ?
C6 C7 1.513(3) yes
C7 C8 1.536(3) yes
C7 H7A 0.9900 ?
C7 H7B 0.9900 ?
C8 C20 1.528(3) ?
C8 C21 1.535(3) ?
C8 C9 1.537(3) yes
C9 H9A 0.9900 ?
C9 H9B 0.9900 ?
C10 C11 1.511(3) ?
C11 C12 1.527(3) ?
C11 H11A 0.9900 ?
C11 H11B 0.9900 ?
C12 C22 1.527(3) ?
C12 C23 1.530(3) ?
C12 C13 1.540(3) ?
C13 H13A 0.9900 ?
C13 H13B 0.9900 ?
C14 C19 1.392(3) ?
C14 C15 1.394(3) ?
C15 C16 1.383(3) ?
C15 H15 0.9500 ?
C16 C17 1.378(3) ?
C16 H16 0.9500 ?
C17 C18 1.379(3) ?
C18 C19 1.388(3) ?
C18 H18 0.9500 ?
C19 H19 0.9500 ?
C20 H20A 0.9800 ?
C20 H20B 0.9800 ?
C20 H20C 0.9800 ?
C21 H21A 0.9800 ?
C21 H21B 0.9800 ?
C21 H21C 0.9800 ?
C22 H22A 0.9800 ?
C22 H22B 0.9800 ?
C22 H22C 0.9800 ?
C23 H23A 0.9800 ?
C23 H23B 0.9800 ?
C23 H23C 0.9800 ?

loop_
_geom_hbond_atom_site_label_D
_geom_hbond_atom_site_label_H
_geom_hbond_atom_site_label_A
_geom_hbond_site_symmetry_A
_geom_hbond_distance_DH
_geom_hbond_distance_HA
_geom_hbond_distance_DA
_geom_hbond_angle_DHA
N2 H2A O2 2 0.90(3) 2.33(3) 3.220(2) 173(2)
N2 H2B O1 6_566 0.89(3) 2.27(3) 3.046(3) 145(2)
C20 H20B Br1 5_666 0.98 2.98 3.910(2) 159
C11 H11A Br1 7_657 0.99 2.84 3.797(2) 163
C9 H9A O2 2 0.99 2.38 3.323(3) 160

loop_
_geom_torsion_atom_site_label_1
_geom_torsion_atom_site_label_2
_geom_torsion_atom_site_label_3
_geom_torsion_atom_site_label_4
_geom_torsion
C5 N1 C1 C2 -19.9(3)
N2 N1 C1 C2 175.45(18)
C5 N1 C1 C9 158.28(18)
N2 N1 C1 C9 -6.3(3)
N1 C1 C2 C6 169.81(18)
C9 C1 C2 C6 -8.3(3)
N1 C1 C2 C3 -11.1(3)
C9 C1 C2 C3 170.82(18)
C1 C2 C3 C4 35.9(2)
C6 C2 C3 C4 -144.92(19)
C1 C2 C3 C14 -88.7(2)
C6 C2 C3 C14 90.4(2)
C2 C3 C4 C5 -34.3(2)
C14 C3 C4 C5 87.6(2)
C2 C3 C4 C10 147.44(18)
C14 C3 C4 C10 -90.6(2)
C10 C4 C5 N1 -173.91(17)
C3 C4 C5 N1 7.9(3)
C10 C4 C5 C13 3.9(3)
C3 C4 C5 C13 -174.26(18)
C1 N1 C5 C4 21.7(3)
N2 N1 C5 C4 -172.97(18)
C1 N1 C5 C13 -156.31(18)
N2 N1 C5 C13 9.0(3)
C1 C2 C6 O1 -175.0(2)
C3 C2 C6 O1 5.9(3)
C1 C2 C6 C7 2.9(3)
C3 C2 C6 C7 -176.25(19)
O1 C6 C7 C8 -153.4(2)
C2 C6 C7 C8 28.7(3)
C6 C7 C8 C20 -170.85(19)
C6 C7 C8 C21 69.0(2)
C6 C7 C8 C9 -52.4(2)
C2 C1 C9 C8 -18.2(3)
N1 C1 C9 C8 163.63(17)
C20 C8 C9 C1 166.50(19)
C21 C8 C9 C1 -73.6(2)
C7 C8 C9 C1 47.0(2)
C5 C4 C10 O2 -174.3(2)
C3 C4 C10 O2 3.9(3)
C5 C4 C10 C11 8.0(3)
C3 C4 C10 C11 -173.81(18)
O2 C10 C11 C12 143.2(2)
C4 C10 C11 C12 -39.0(3)
C10 C11 C12 C22 175.09(19)
C10 C11 C12 C23 -65.1(2)
C10 C11 C12 C13 55.7(2)
C4 C5 C13 C12 15.5(3)
N1 C5 C13 C12 -166.64(18)
C11 C12 C13 C5 -43.9(2)
C22 C12 C13 C5 -163.97(19)
C23 C12 C13 C5 77.0(2)
C4 C3 C14 C19 -20.5(3)
C2 C3 C14 C19 100.6(2)
C4 C3 C14 C15 161.37(19)
C2 C3 C14 C15 -77.6(2)
C19 C14 C15 C16 3.7(3)
C3 C14 C15 C16 -178.1(2)
C14 C15 C16 C17 -1.1(3)
C15 C16 C17 C18 -2.6(3)
C15 C16 C17 Br1 174.88(17)
C16 C17 C18 C19 3.5(3)
Br1 C17 C18 C19 -174.04(16)
C17 C18 C19 C14 -0.7(3)
C15 C14 C19 C18 -2.8(3)
C3 C14 C19 C18 179.03(19)

loop_
_cod_related_entry_id
_cod_related_entry_database
_cod_related_entry_code
1 ChemSpider 21129555
